data_2017641
loop_
_publ_author_name
'Stojanovi\'c, Jovica'
'Dordevi\'c, Tamara'
'Karanovi\'c, Ljiljana'

_publ_section_title
;
 [Zn~3~(PO~4~)~2~(H~2~O)~0.8~(NH~3~)~1.2~]
;
_journal_coeditor_code FA3219
_journal_issue 5
_journal_name_full 'Acta Crystallographica Section C'
_journal_page_first i55
_journal_page_last i57
_journal_paper_doi 10.1107/S0108270110014885
_journal_volume 66
_journal_year 2010
_chemical_formula_analytical Zn(NH3)1.2(H2O)0.8(ZnPO4)2
_chemical_formula_iupac '[Zn3 (P O4)2 (H2 O)0.8 (N H3)1.2]'
_chemical_formula_moiety 'N1.2 O8.8 P2 Zn3 H5.2'
_chemical_formula_structural Zn(NH3)1.2(H2O)0.8(ZnPO4)2
_chemical_formula_sum 'H5.2 N1.2 O8.8 P2 Zn3'
_chemical_formula_weight 420.90
_chemical_name_common
;
diammineaqua-bis[zincophosphato(V)]zinc
;
_chemical_name_systematic
;
ammineaquadi-\m~5~-phosphato-trizinc(II)
;
_space_group_IT_number 15
_symmetry_cell_setting monoclinic
_symmetry_space_group_name_Hall '-C 2yc'
_symmetry_space_group_name_H-M 'C 1 2/c 1'
_atom_sites_solution_hydrogens geom
_atom_sites_solution_primary direct
_atom_sites_solution_secondary difmap
_audit_creation_method SHELXL-97
_cell_angle_alpha 90.00
_cell_angle_beta 91.27(3)
_cell_angle_gamma 90.00
_cell_formula_units_Z 4
_cell_length_a 16.932(3)
_cell_length_b 5.0171(10)
_cell_length_c 10.564(2)
_cell_measurement_reflns_used 1792
_cell_measurement_temperature 294(2)
_cell_measurement_theta_max 32.577
_cell_measurement_theta_min 0.407
_cell_volume 897.2(3)
_computing_cell_refinement 'HKL SCALEPACK (Otwinowski & Minor, 1997)'
_computing_data_collection 'COLLECT (Nonius, 2002)'
_computing_data_reduction 'DENZO-SMN (Otwinowski <i>et al</i>., 2003)'
_computing_molecular_graphics 'ATOMS (Dowty, 2000)'
_computing_publication_material 'publCIF (Westrip, 2010)'
_computing_structure_refinement 'SHELXL97 (Sheldrick, 2008), WinGX (Farrugia, 1999)'
_computing_structure_solution 'SIR97 (Altomare <i>et al</i>., 1997)'
_diffrn_ambient_temperature 294(2)
_diffrn_measured_fraction_theta_full 0.997
_diffrn_measured_fraction_theta_max 0.997
_diffrn_measurement_device_type 'Nonius KappaCCD diffractomer'
_diffrn_measurement_method '\f + \w  scans'
_diffrn_radiation_monochromator graphite
_diffrn_radiation_source 'fine-focus sealed X-ray tube'
_diffrn_radiation_type MoK\a
_diffrn_radiation_wavelength 0.71073
_diffrn_reflns_av_R_equivalents 0.0111
_diffrn_reflns_av_sigmaI/netI 0.0145
_diffrn_reflns_limit_h_max 20
_diffrn_reflns_limit_h_min -20
_diffrn_reflns_limit_k_max 6
_diffrn_reflns_limit_k_min -6
_diffrn_reflns_limit_l_max 13
_diffrn_reflns_limit_l_min -13
_diffrn_reflns_number 1715
_diffrn_reflns_theta_full 26.36
_diffrn_reflns_theta_max 26.36
_diffrn_reflns_theta_min 3.86
_exptl_absorpt_coefficient_mu 8.343
_exptl_absorpt_correction_T_max 0.513
_exptl_absorpt_correction_T_min 0.298
_exptl_absorpt_correction_type multi-scan
_exptl_absorpt_process_details '(Otwinowski & Minor, 1997)'
_exptl_crystal_colour colourless
_exptl_crystal_density_diffrn 3.117
_exptl_crystal_density_method 'not measured'
_exptl_crystal_description plate-like
_exptl_crystal_F_000 816.1
_exptl_crystal_size_max 0.15
_exptl_crystal_size_mid 0.13
_exptl_crystal_size_min 0.08
_refine_diff_density_max 0.335
_refine_diff_density_min -0.312
_refine_ls_extinction_coef 0.0025(2)
_refine_ls_extinction_expression Fc\^*\^=kFc[1+0.001xFc\^2\^\l\^3\^/sin(2\q)]\^-1/4\^
_refine_ls_extinction_method SHELXL
_refine_ls_goodness_of_fit_ref 1.131
_refine_ls_hydrogen_treatment mixed
_refine_ls_matrix_type full
_refine_ls_number_parameters 79
_refine_ls_number_reflns 913
_refine_ls_number_restraints 5
_refine_ls_restrained_S_all 1.144
_refine_ls_R_factor_all 0.0142
_refine_ls_R_factor_gt 0.0135
_refine_ls_shift/su_max 0.001
_refine_ls_shift/su_mean 0.000
_refine_ls_structure_factor_coef Fsqd
_refine_ls_weighting_details 'calc w=1/[\s\^2\^(Fo\^2\^)+(0.0138P)\^2\^+1.9417P]where P=(Fo\^2\^+2Fc\^2\^)/3'
_refine_ls_weighting_scheme calc
_refine_ls_wR_factor_gt 0.0352
_refine_ls_wR_factor_ref 0.0354
_reflns_number_gt 884
_reflns_number_total 913
_reflns_threshold_expression I>2\s(I)
_cod_data_source_file fa3219.cif
_cod_data_source_block I
_cod_original_sg_symbol_H-M C2/c
_cod_database_code 2017641
_cod_database_fobs_code 2017641

loop_
_symmetry_equiv_pos_as_xyz
'x, y, z'
'-x, y, -z+1/2'
'x+1/2, y+1/2, z'
'-x+1/2, y+1/2, -z+1/2'
'-x, -y, -z'
'x, -y, z-1/2'
'-x+1/2, -y+1/2, -z'
'x+1/2, -y+1/2, z-1/2'

loop_
_atom_site_type_symbol
_atom_site_label
_atom_site_fract_x
_atom_site_fract_y
_atom_site_fract_z
_atom_site_U_iso_or_equiv
_atom_site_adp_type
_atom_site_calc_flag
_atom_site_refinement_flags
_atom_site_occupancy
_atom_site_disorder_assembly
_atom_site_disorder_group
Zn Zn1 0.0000 0.23458(7) 0.7500 0.01616(11) Uani d S 1 . .
Zn Zn2 0.252843(13) 0.54824(4) 0.85789(2) 0.01090(10) Uani d . 1 . .
P P1 0.14805(3) 0.03247(10) 0.89402(4) 0.00887(13) Uani d . 1 . .
O O1 0.06423(9) -0.0209(3) 0.84674(14) 0.0176(3) Uani d . 1 . .
O O2 0.16414(8) 0.3308(3) 0.89628(14) 0.0183(3) Uani d . 1 . .
O O3 0.16181(8) -0.0984(3) 1.02338(13) 0.0159(3) Uani d . 1 . .
O O4 0.20795(9) -0.1036(3) 0.80233(13) 0.0151(3) Uani d . 1 . .
N N1 -0.05747(12) 0.5015(4) 0.85859(19) 0.0299(4) Uani d PD 0.60 . .
O O5 -0.05747(12) 0.5015(4) 0.85859(19) 0.0299(4) Uani d PD 0.40 . .
H H1 -0.0874(17) 0.425(6) 0.915(2) 0.036 Uiso d PD 0.86667 . .
H H2 -0.0210(17) 0.616(6) 0.897(3) 0.036 Uiso d PD 0.86667 . .
H H3 -0.0906(17) 0.590(6) 0.808(3) 0.036 Uiso d PD 0.86667 . .

loop_
_atom_site_aniso_label
_atom_site_aniso_U_11
_atom_site_aniso_U_22
_atom_site_aniso_U_33
_atom_site_aniso_U_12
_atom_site_aniso_U_13
_atom_site_aniso_U_23
Zn1 0.01499(18) 0.01310(18) 0.02014(18) 0.000 -0.00559(13) 0.000
Zn2 0.01294(14) 0.00963(14) 0.01010(13) -0.00058(8) -0.00076(8) 0.00024(8)
P1 0.0090(2) 0.0082(2) 0.0094(2) -0.00024(18) -0.00046(17) 0.00043(17)
O1 0.0130(7) 0.0159(7) 0.0237(8) -0.0027(6) -0.0077(6) 0.0055(6)
O2 0.0171(7) 0.0090(7) 0.0289(8) -0.0021(6) 0.0056(6) -0.0015(6)
O3 0.0153(7) 0.0221(8) 0.0101(6) -0.0046(6) -0.0030(5) 0.0047(6)
O4 0.0209(7) 0.0121(7) 0.0124(6) 0.0058(6) 0.0062(5) 0.0034(5)
N1 0.0294(11) 0.0319(11) 0.0287(10) -0.0002(9) 0.0055(8) -0.0025(9)
O5 0.0294(11) 0.0319(11) 0.0287(10) -0.0002(9) 0.0055(8) -0.0025(9)

loop_
_atom_type_symbol
_atom_type_description
_atom_type_scat_dispersion_real
_atom_type_scat_dispersion_imag
_atom_type_scat_source
O O 0.0106 0.0060 'International Tables Vol C Tables 4.2.6.8 and 6.1.1.4'
N N 0.0102 0.0058 'International Tables Vol C Tables 4.2.6.8 and 6.1.1.4'
H H 0.0000 0.0000 'International Tables Vol C Tables 4.2.6.8 and 6.1.1.4'
P P 0.1023 0.0942 'International Tables Vol C Tables 4.2.6.8 and 6.1.1.4'
Zn Zn 0.2839 1.4301 'International Tables Vol C Tables 4.2.6.8 and 6.1.1.4'

loop_
_geom_angle_atom_site_label_1
_geom_angle_atom_site_label_2
_geom_angle_atom_site_label_3
_geom_angle_site_symmetry_1
_geom_angle_site_symmetry_3
_geom_angle
_geom_angle_publ_flag
O1 Zn1 O1 2_556 . 98.05(9) ?
O1 Zn1 N1 2_556 . 117.44(8) ?
O1 Zn1 N1 . . 113.95(8) ?
O1 Zn1 O5 2_556 2_556 113.95(8) ?
O1 Zn1 O5 . 2_556 117.44(8) ?
N1 Zn1 O5 . 2_556 97.26(13) ?
O1 Zn1 N1 2_556 2_556 113.95(8) ?
O1 Zn1 N1 . 2_556 117.44(8) ?
N1 Zn1 N1 . 2_556 97.26(13) ?
O5 Zn1 N1 2_556 2_556 0.00(9) ?
O1 Zn1 P1 2_556 2_556 24.10(4) ?
O1 Zn1 P1 . 2_556 118.71(5) ?
N1 Zn1 P1 . 2_556 95.83(6) ?
O5 Zn1 P1 2_556 2_556 109.53(6) ?
N1 Zn1 P1 2_556 2_556 109.53(6) ?
O1 Zn1 P1 2_556 . 118.71(5) ?
O1 Zn1 P1 . . 24.10(4) ?
N1 Zn1 P1 . . 109.53(6) ?
O5 Zn1 P1 2_556 . 95.83(6) ?
N1 Zn1 P1 2_556 . 95.83(6) ?
P1 Zn1 P1 2_556 . 141.50(3) ?
O1 Zn1 O2 2_556 . 145.29(5) ?
O1 Zn1 O2 . . 51.44(5) ?
N1 Zn1 O2 . . 92.86(7) ?
O5 Zn1 O2 2_556 . 75.51(7) ?
N1 Zn1 O2 2_556 . 75.51(7) ?
P1 Zn1 O2 2_556 . 169.24(3) ?
P1 Zn1 O2 . . 28.05(3) ?
O1 Zn1 O2 2_556 2_556 51.44(5) ?
O1 Zn1 O2 . 2_556 145.29(5) ?
N1 Zn1 O2 . 2_556 75.51(7) ?
O5 Zn1 O2 2_556 2_556 92.86(7) ?
N1 Zn1 O2 2_556 2_556 92.86(7) ?
P1 Zn1 O2 2_556 2_556 28.05(3) ?
P1 Zn1 O2 . 2_556 169.24(3) ?
O2 Zn1 O2 . 2_556 162.58(6) ?
O1 Zn1 O3 2_556 5_557 78.93(5) ?
O1 Zn1 O3 . 5_557 87.28(5) ?
N1 Zn1 O3 . 5_557 52.46(7) ?
O5 Zn1 O3 2_556 5_557 148.29(7) ?
N1 Zn1 O3 2_556 5_557 148.29(7) ?
P1 Zn1 O3 2_556 5_557 69.87(3) ?
P1 Zn1 O3 . 5_557 102.93(3) ?
O2 Zn1 O3 . 5_557 111.13(4) ?
O2 Zn1 O3 2_556 5_557 72.23(4) ?
O1 Zn1 O3 2_556 6 87.28(5) ?
O1 Zn1 O3 . 6 78.93(5) ?
N1 Zn1 O3 . 6 148.29(7) ?
O5 Zn1 O3 2_556 6 52.46(7) ?
N1 Zn1 O3 2_556 6 52.46(7) ?
P1 Zn1 O3 2_556 6 102.93(3) ?
P1 Zn1 O3 . 6 69.87(3) ?
O2 Zn1 O3 . 6 72.23(4) ?
O2 Zn1 O3 2_556 6 111.13(4) ?
O3 Zn1 O3 5_557 6 158.96(5) ?
O1 Zn1 O4 2_556 2_556 32.69(5) ?
O1 Zn1 O4 . 2_556 106.04(5) ?
N1 Zn1 O4 . 2_556 85.71(7) ?
O5 Zn1 O4 2_556 2_556 130.14(7) ?
N1 Zn1 O4 2_556 2_556 130.14(7) ?
P1 Zn1 O4 2_556 2_556 21.82(2) ?
P1 Zn1 O4 . 2_556 130.10(3) ?
O2 Zn1 O4 . 2_556 154.31(4) ?
O2 Zn1 O4 2_556 2_556 39.59(4) ?
O3 Zn1 O4 5_557 2_556 49.13(3) ?
O3 Zn1 O4 6 2_556 119.79(3) ?
O1 Zn1 O4 2_556 . 106.04(5) ?
O1 Zn1 O4 . . 32.69(5) ?
N1 Zn1 O4 . . 130.14(7) ?
O5 Zn1 O4 2_556 . 85.71(7) ?
N1 Zn1 O4 2_556 . 85.71(7) ?
P1 Zn1 O4 2_556 . 130.10(3) ?
P1 Zn1 O4 . . 21.82(2) ?
O2 Zn1 O4 . . 39.59(4) ?
O2 Zn1 O4 2_556 . 154.31(4) ?
O3 Zn1 O4 5_557 . 119.79(3) ?
O3 Zn1 O4 6 . 49.13(3) ?
O4 Zn1 O4 2_556 . 128.93(5) ?
O1 Zn1 O5 2_556 1_545 53.70(6) ?
O1 Zn1 O5 . 1_545 51.69(6) ?
N1 Zn1 O5 . 1_545 108.91(8) ?
O5 Zn1 O5 2_556 1_545 153.83(6) ?
N1 Zn1 O5 2_556 1_545 153.83(6) ?
P1 Zn1 O5 2_556 1_545 68.66(3) ?
P1 Zn1 O5 . 1_545 75.79(3) ?
O2 Zn1 O5 . 1_545 102.50(4) ?
O2 Zn1 O5 2_556 1_545 93.64(4) ?
O3 Zn1 O5 5_557 1_545 57.29(4) ?
O3 Zn1 O5 6 1_545 101.71(4) ?
O4 Zn1 O5 2_556 1_545 54.44(4) ?
O4 Zn1 O5 . 1_545 77.57(4) ?
O2 Zn2 O3 . 7_557 121.60(6) ?
O2 Zn2 O4 . 4_556 103.99(7) ?
O3 Zn2 O4 7_557 4_556 110.39(6) ?
O2 Zn2 O4 . 1_565 105.52(6) ?
O3 Zn2 O4 7_557 1_565 110.91(6) ?
O4 Zn2 O4 4_556 1_565 102.62(4) ?
O2 Zn2 O3 . 1_565 78.07(6) ?
O3 Zn2 O3 7_557 1_565 85.94(6) ?
O4 Zn2 O3 4_556 1_565 157.81(5) ?
O4 Zn2 O3 1_565 1_565 56.32(5) ?
O2 Zn2 P1 . 1_565 88.04(5) ?
O3 Zn2 P1 7_557 1_565 104.34(5) ?
O4 Zn2 P1 4_556 1_565 128.45(5) ?
O4 Zn2 P1 1_565 1_565 27.61(4) ?
O3 Zn2 P1 1_565 1_565 29.56(3) ?
O2 Zn2 P1 . 7_557 99.16(5) ?
O3 Zn2 P1 7_557 7_557 22.51(4) ?
O4 Zn2 P1 4_556 7_557 119.01(5) ?
O4 Zn2 P1 1_565 7_557 124.00(4) ?
O3 Zn2 P1 1_565 7_557 81.83(3) ?
P1 Zn2 P1 1_565 7_557 107.715(18) ?
O2 Zn2 P1 . . 20.04(4) ?
O3 Zn2 P1 7_557 . 116.54(5) ?
O4 Zn2 P1 4_556 . 89.31(5) ?
O4 Zn2 P1 1_565 . 122.83(5) ?
O3 Zn2 P1 1_565 . 96.78(4) ?
P1 Zn2 P1 1_565 . 107.95(2) ?
P1 Zn2 P1 7_557 . 94.901(19) ?
O2 Zn2 P1 . 4_556 126.63(5) ?
O3 Zn2 P1 7_557 4_556 98.47(5) ?
O4 Zn2 P1 4_556 4_556 23.54(4) ?
O4 Zn2 P1 1_565 4_556 88.87(4) ?
O3 Zn2 P1 1_565 4_556 143.52(3) ?
P1 Zn2 P1 1_565 4_556 116.48(2) ?
P1 Zn2 P1 7_557 4_556 114.69(2) ?
P1 Zn2 P1 . 4_556 112.86(2) ?
O2 Zn2 O2 . 4_556 138.96(4) ?
O3 Zn2 O2 7_557 4_556 98.33(5) ?
O4 Zn2 O2 4_556 4_556 47.82(5) ?
O4 Zn2 O2 1_565 4_556 63.83(5) ?
O3 Zn2 O2 1_565 4_556 116.89(4) ?
P1 Zn2 O2 1_565 4_556 91.08(3) ?
P1 Zn2 O2 7_557 4_556 119.98(3) ?
P1 Zn2 O2 . 4_556 133.21(3) ?
P1 Zn2 O2 4_556 4_556 26.66(3) ?
O2 Zn2 Zn2 . 4_546 73.08(5) ?
O3 Zn2 Zn2 7_557 4_546 123.32(5) ?
O4 Zn2 Zn2 4_556 4_546 31.47(4) ?
O4 Zn2 Zn2 1_565 4_546 116.53(5) ?
O3 Zn2 Zn2 1_565 4_546 146.75(3) ?
P1 Zn2 Zn2 1_565 4_546 131.95(2) ?
P1 Zn2 Zn2 7_557 4_546 118.528(16) ?
P1 Zn2 Zn2 . 4_546 57.89(2) ?
P1 Zn2 Zn2 4_556 4_546 54.980(14) ?
O2 Zn2 Zn2 4_556 4_546 77.39(3) ?
O2 Zn2 Zn2 . 4_556 123.75(5) ?
O3 Zn2 Zn2 7_557 4_556 110.73(5) ?
O4 Zn2 Zn2 4_556 4_556 73.47(5) ?
O4 Zn2 Zn2 1_565 4_556 31.39(4) ?
O3 Zn2 Zn2 1_565 4_556 86.93(3) ?
P1 Zn2 Zn2 1_565 4_556 58.98(2) ?
P1 Zn2 Zn2 7_557 4_556 132.106(14) ?
P1 Zn2 Zn2 . 4_556 132.72(2) ?
P1 Zn2 Zn2 4_556 4_556 57.518(14) ?
O2 Zn2 Zn2 4_556 4_556 32.77(3) ?
Zn2 Zn2 Zn2 4_546 4_556 95.480(19) ?
O2 Zn2 O4 . . 46.65(5) ?
O3 Zn2 O4 7_557 . 113.75(5) ?
O4 Zn2 O4 4_556 . 64.01(5) ?
O4 Zn2 O4 1_565 . 135.26(7) ?
O3 Zn2 O4 1_565 . 124.19(4) ?
P1 Zn2 O4 1_565 . 131.37(3) ?
P1 Zn2 O4 7_557 . 97.73(3) ?
P1 Zn2 O4 . . 27.40(3) ?
P1 Zn2 O4 4_556 . 87.24(3) ?
O2 Zn2 O4 4_556 . 111.22(4) ?
Zn2 Zn2 O4 4_546 . 33.95(2) ?
Zn2 Zn2 O4 4_556 . 126.29(3) ?
O2 Zn2 O2 . 7_557 80.57(6) ?
O3 Zn2 O2 7_557 7_557 45.28(5) ?
O4 Zn2 O2 4_556 7_557 106.79(5) ?
O4 Zn2 O2 1_565 7_557 147.51(5) ?
O3 Zn2 O2 1_565 7_557 95.37(4) ?
P1 Zn2 O2 1_565 7_557 124.69(3) ?
P1 Zn2 O2 7_557 7_557 25.84(3) ?
P1 Zn2 O2 . 7_557 71.48(3) ?
P1 Zn2 O2 4_556 7_557 113.46(3) ?
O2 Zn2 O2 4_556 7_557 130.83(5) ?
Zn2 Zn2 O2 4_546 7_557 95.87(3) ?
Zn2 Zn2 O2 4_556 7_557 155.35(3) ?
O4 Zn2 O2 . 7_557 71.92(4) ?
O2 Zn2 Zn2 . 7_567 96.19(5) ?
O3 Zn2 Zn2 7_557 7_567 54.24(5) ?
O4 Zn2 Zn2 4_556 7_567 159.53(4) ?
O4 Zn2 Zn2 1_565 7_567 74.74(4) ?
O3 Zn2 Zn2 1_565 7_567 31.70(3) ?
P1 Zn2 Zn2 1_565 7_567 54.75(2) ?
P1 Zn2 Zn2 7_557 7_567 52.970(15) ?
P1 Zn2 Zn2 . 7_567 109.36(2) ?
P1 Zn2 Zn2 4_556 7_567 137.033(16) ?
O2 Zn2 Zn2 4_556 7_567 116.37(3) ?
Zn2 Zn2 Zn2 4_546 7_567 165.853(11) ?
Zn2 Zn2 Zn2 4_556 7_567 98.213(17) ?
O4 Zn2 Zn2 . 7_567 132.01(3) ?
O2 Zn2 Zn2 7_557 7_567 72.87(3) ?
O1 P1 O2 . . 110.16(8) ?
O1 P1 O3 . . 109.94(9) ?
O2 P1 O3 . . 112.63(9) ?
O1 P1 O4 . . 109.36(9) ?
O2 P1 O4 . . 108.59(8) ?
O3 P1 O4 . . 106.03(8) ?
O1 P1 Zn2 . 1_545 111.22(6) ?
O2 P1 Zn2 . 1_545 133.15(6) ?
O2 P1 Zn1 . . 80.04(6) ?
O3 P1 Zn1 . . 133.63(6) ?
Zn2 P1 Zn1 1_545 . 132.342(19) ?
O1 P1 Zn2 . 7_557 137.57(7) ?
O2 P1 Zn2 . 7_557 91.25(6) ?
O4 P1 Zn2 . 7_557 96.85(6) ?
Zn2 P1 Zn2 1_545 7_557 72.285(18) ?
Zn1 P1 Zn2 . 7_557 151.56(2) ?
O1 P1 Zn2 . . 128.84(6) ?
O3 P1 Zn2 . . 112.59(6) ?
O4 P1 Zn2 . . 84.83(6) ?
Zn2 P1 Zn2 1_545 . 107.95(2) ?
Zn1 P1 Zn2 . . 97.108(19) ?
Zn2 P1 Zn2 7_557 . 85.099(19) ?
O1 P1 Zn2 . 4_546 103.65(7) ?
O2 P1 Zn2 . 4_546 83.74(6) ?
O3 P1 Zn2 . 4_546 133.32(6) ?
Zn2 P1 Zn2 1_545 4_546 66.043(17) ?
Zn1 P1 Zn2 . 4_546 90.99(2) ?
Zn2 P1 Zn2 7_557 4_546 115.10(2) ?
Zn2 P1 Zn2 . 4_546 64.591(16) ?
O1 P1 O2 . 1_545 84.13(6) ?
O2 P1 O2 . 1_545 165.23(8) ?
O3 P1 O2 . 1_545 63.62(7) ?
O4 P1 O2 . 1_545 61.37(6) ?
Zn1 P1 O2 . 1_545 113.20(3) ?
Zn2 P1 O2 7_557 1_545 79.88(3) ?
Zn2 P1 O2 . 1_545 140.58(3) ?
Zn2 P1 O2 4_546 1_545 89.33(3) ?
O1 P1 O4 . 4_556 121.56(7) ?
O2 P1 O4 . 4_556 53.55(6) ?
O3 P1 O4 . 4_556 128.39(6) ?
O4 P1 O4 . 4_556 55.23(4) ?
Zn2 P1 O4 1_545 4_556 86.01(3) ?
Zn1 P1 O4 . 4_556 95.71(3) ?
Zn2 P1 O4 7_557 4_556 100.73(3) ?
O2 P1 O4 1_545 4_556 116.24(4) ?
O1 P1 O5 . 5_567 86.96(7) ?
O2 P1 O5 . 5_567 57.72(7) ?
O3 P1 O5 . 5_567 73.10(7) ?
O4 P1 O5 . 5_567 162.37(7) ?
Zn2 P1 O5 1_545 5_567 144.44(4) ?
Zn1 P1 O5 . 5_567 78.64(4) ?
Zn2 P1 O5 7_557 5_567 73.88(4) ?
Zn2 P1 O5 . 5_567 79.53(4) ?
Zn2 P1 O5 4_546 5_567 141.15(4) ?
O2 P1 O5 1_545 5_567 129.24(4) ?
O4 P1 O5 4_556 5_567 110.90(5) ?
O1 P1 N1 . 5_567 86.96(7) ?
O2 P1 N1 . 5_567 57.72(7) ?
O3 P1 N1 . 5_567 73.10(7) ?
O4 P1 N1 . 5_567 162.37(7) ?
Zn2 P1 N1 1_545 5_567 144.44(4) ?
Zn1 P1 N1 . 5_567 78.64(4) ?
Zn2 P1 N1 7_557 5_567 73.88(4) ?
Zn2 P1 N1 . 5_567 79.53(4) ?
Zn2 P1 N1 4_546 5_567 141.15(4) ?
O2 P1 N1 1_545 5_567 129.24(4) ?
O4 P1 N1 4_556 5_567 110.90(5) ?
O1 P1 O5 . 2_556 61.62(7) ?
O2 P1 O5 . 2_556 58.54(7) ?
O3 P1 O5 . 2_556 158.76(7) ?
O4 P1 O5 . 2_556 95.21(6) ?
Zn2 P1 O5 1_545 2_556 128.79(4) ?
Zn2 P1 O5 7_557 2_556 149.71(4) ?
Zn2 P1 O5 . 2_556 68.44(4) ?
Zn2 P1 O5 4_546 2_556 67.30(3) ?
O2 P1 O5 1_545 2_556 130.05(5) ?
O4 P1 O5 4_556 2_556 64.47(4) ?
O5 P1 O5 5_567 2_556 86.61(3) ?
N1 P1 O5 5_567 2_556 86.61(3) ?
O1 P1 N1 . 2_556 61.62(7) ?
O2 P1 N1 . 2_556 58.54(7) ?
O3 P1 N1 . 2_556 158.76(7) ?
O4 P1 N1 . 2_556 95.21(6) ?
Zn2 P1 N1 1_545 2_556 128.79(4) ?
Zn2 P1 N1 7_557 2_556 149.71(4) ?
Zn2 P1 N1 . 2_556 68.44(4) ?
Zn2 P1 N1 4_546 2_556 67.30(3) ?
O2 P1 N1 1_545 2_556 130.05(5) ?
O4 P1 N1 4_556 2_556 64.47(4) ?
O5 P1 N1 5_567 2_556 86.61(3) ?
N1 P1 N1 5_567 2_556 86.61(3) ?
P1 O1 Zn1 . . 124.17(9) ?
Zn1 O1 O2 . . 90.73(7) ?
Zn1 O1 O3 . . 147.64(9) ?
O2 O1 O3 . . 61.20(6) ?
Zn1 O1 O4 . . 122.57(8) ?
O2 O1 O4 . . 60.16(6) ?
O3 O1 O4 . . 59.21(6) ?
P1 O1 O1 . 2_556 153.79(11) ?
O2 O1 O1 . 2_556 129.18(6) ?
O3 O1 O1 . 2_556 169.55(7) ?
O4 O1 O1 . 2_556 124.77(9) ?
P1 O1 O5 . 1_545 136.51(9) ?
Zn1 O1 O5 . 1_545 99.32(7) ?
O2 O1 O5 . 1_545 165.34(8) ?
O3 O1 O5 . 1_545 105.86(7) ?
O4 O1 O5 . 1_545 120.96(7) ?
O1 O1 O5 2_556 1_545 63.70(6) ?
P1 O1 N1 . 1_545 136.51(9) ?
Zn1 O1 N1 . 1_545 99.32(7) ?
O2 O1 N1 . 1_545 165.34(8) ?
O3 O1 N1 . 1_545 105.86(7) ?
O4 O1 N1 . 1_545 120.96(7) ?
O1 O1 N1 2_556 1_545 63.70(6) ?
P1 O1 O5 . 2_546 111.75(9) ?
Zn1 O1 O5 . 2_546 97.13(7) ?
O2 O1 O5 . 2_546 132.81(8) ?
O3 O1 O5 . 2_546 113.54(7) ?
O4 O1 O5 . 2_546 76.89(7) ?
O1 O1 O5 2_556 2_546 61.36(5) ?
O5 O1 O5 1_545 2_546 56.76(7) ?
N1 O1 O5 1_545 2_546 56.76(7) ?
P1 O1 N1 . 2_546 111.75(9) ?
Zn1 O1 N1 . 2_546 97.13(7) ?
O2 O1 N1 . 2_546 132.81(8) ?
O3 O1 N1 . 2_546 113.54(7) ?
O4 O1 N1 . 2_546 76.89(7) ?
O1 O1 N1 2_556 2_546 61.36(5) ?
O5 O1 N1 1_545 2_546 56.76(7) ?
N1 O1 N1 1_545 2_546 56.76(7) ?
P1 O1 N1 . . 114.99(8) ?
O2 O1 N1 . . 81.54(7) ?
O3 O1 N1 . . 119.56(8) ?
O4 O1 N1 . . 137.30(7) ?
O1 O1 N1 2_556 . 65.16(5) ?
O5 O1 N1 1_545 . 100.95(7) ?
N1 O1 N1 1_545 . 100.95(7) ?
O5 O1 N1 2_546 . 126.47(5) ?
N1 O1 N1 2_546 . 126.47(5) ?
P1 O1 O5 . 2_556 95.27(8) ?
O2 O1 O5 . 2_556 66.51(6) ?
O3 O1 O5 . 2_556 127.53(7) ?
O4 O1 O5 . 2_556 91.55(7) ?
O1 O1 O5 2_556 2_556 62.91(5) ?
O5 O1 O5 1_545 2_556 126.56(5) ?
N1 O1 O5 1_545 2_556 126.56(5) ?
O5 O1 O5 2_546 2_556 98.22(7) ?
N1 O1 O5 2_546 2_556 98.22(7) ?
N1 O1 O5 . 2_556 53.63(7) ?
P1 O1 N1 . 2_556 95.27(8) ?
O2 O1 N1 . 2_556 66.51(6) ?
O3 O1 N1 . 2_556 127.53(7) ?
O4 O1 N1 . 2_556 91.55(7) ?
O1 O1 N1 2_556 2_556 62.91(5) ?
O5 O1 N1 1_545 2_556 126.56(5) ?
N1 O1 N1 1_545 2_556 126.56(5) ?
O5 O1 N1 2_546 2_556 98.22(7) ?
N1 O1 N1 2_546 2_556 98.22(7) ?
N1 O1 N1 . 2_556 53.63(7) ?
P1 O1 O2 . 1_545 71.78(6) ?
Zn1 O1 O2 . 1_545 153.92(7) ?
O2 O1 O2 . 1_545 106.67(7) ?
O3 O1 O2 . 1_545 57.58(5) ?
O4 O1 O2 . 1_545 56.05(5) ?
O1 O1 O2 2_556 1_545 115.20(4) ?
O5 O1 O2 1_545 1_545 67.96(5) ?
N1 O1 O2 1_545 1_545 67.96(5) ?
O5 O1 O2 2_546 1_545 56.79(5) ?
N1 O1 O2 2_546 1_545 56.79(5) ?
N1 O1 O2 . 1_545 165.04(7) ?
O5 O1 O2 2_556 1_545 140.95(7) ?
N1 O1 O2 2_556 1_545 140.95(7) ?
P1 O2 Zn2 . . 134.51(9) ?
Zn2 O2 O1 . . 153.44(9) ?
Zn2 O2 O4 . . 99.86(7) ?
O1 O2 O4 . . 60.53(6) ?
Zn2 O2 O3 . . 128.26(8) ?
O1 O2 O3 . . 59.47(6) ?
O4 O2 O3 . . 58.77(6) ?
P1 O2 O4 . 4_556 102.93(7) ?
O1 O2 O4 . 4_556 114.76(7) ?
O4 O2 O4 . 4_556 66.66(4) ?
O3 O2 O4 . 4_556 118.20(7) ?
P1 O2 O4 . 1_565 159.89(9) ?
O1 O2 O4 . 1_565 138.31(7) ?
O4 O2 O4 . 1_565 126.31(7) ?
O3 O2 O4 . 1_565 162.17(7) ?
O4 O2 O4 4_556 1_565 60.35(4) ?
P1 O2 O3 . 1_565 153.29(9) ?
Zn2 O2 O3 . 1_565 65.78(5) ?
O1 O2 O3 . 1_565 135.67(7) ?
O4 O2 O3 . 1_565 163.55(7) ?
O3 O2 O3 . 1_565 122.88(7) ?
O4 O2 O3 4_556 1_565 102.06(6) ?
O4 O2 O3 1_565 1_565 46.60(4) ?
P1 O2 Zn1 . . 71.91(6) ?
Zn2 O2 Zn1 . . 131.76(7) ?
O4 O2 Zn1 . . 86.51(6) ?
O3 O2 Zn1 . . 95.99(6) ?
O4 O2 Zn1 4_556 . 107.82(5) ?
O4 O2 Zn1 1_565 . 101.28(5) ?
O3 O2 Zn1 1_565 . 108.90(5) ?
P1 O2 O5 . 5_567 99.34(8) ?
Zn2 O2 O5 . 5_567 117.93(7) ?
O1 O2 O5 . 5_567 87.97(7) ?
O4 O2 O5 . 5_567 134.63(7) ?
O3 O2 O5 . 5_567 77.64(6) ?
O4 O2 O5 4_556 5_567 156.49(7) ?
O4 O2 O5 1_565 5_567 99.02(6) ?
O3 O2 O5 1_565 5_567 54.81(5) ?
Zn1 O2 O5 . 5_567 86.13(5) ?
P1 O2 N1 . 5_567 99.34(8) ?
Zn2 O2 N1 . 5_567 117.93(7) ?
O1 O2 N1 . 5_567 87.97(7) ?
O4 O2 N1 . 5_567 134.63(7) ?
O3 O2 N1 . 5_567 77.64(6) ?
O4 O2 N1 4_556 5_567 156.49(7) ?
O4 O2 N1 1_565 5_567 99.02(6) ?
O3 O2 N1 1_565 5_567 54.81(5) ?
Zn1 O2 N1 . 5_567 86.13(5) ?
P1 O2 O5 . 2_556 98.46(8) ?
Zn2 O2 O5 . 2_556 95.55(7) ?
O1 O2 O5 . 2_556 70.00(6) ?
O4 O2 O5 . 2_556 93.64(7) ?
O3 O2 O5 . 2_556 129.28(7) ?
O4 O2 O5 4_556 2_556 78.30(6) ?
O4 O2 O5 1_565 2_556 68.55(6) ?
O3 O2 O5 1_565 2_556 95.68(6) ?
O5 O2 O5 5_567 2_556 105.86(7) ?
N1 O2 O5 5_567 2_556 105.86(7) ?
P1 O2 N1 . 2_556 98.46(8) ?
Zn2 O2 N1 . 2_556 95.55(7) ?
O1 O2 N1 . 2_556 70.00(6) ?
O4 O2 N1 . 2_556 93.64(7) ?
O3 O2 N1 . 2_556 129.28(7) ?
O4 O2 N1 4_556 2_556 78.30(6) ?
O4 O2 N1 1_565 2_556 68.55(6) ?
O3 O2 N1 1_565 2_556 95.68(6) ?
O5 O2 N1 5_567 2_556 105.86(7) ?
N1 O2 N1 5_567 2_556 105.86(7) ?
P1 O2 O3 . 7_557 123.89(8) ?
O1 O2 O3 . 7_557 158.67(7) ?
O4 O2 O3 . 7_557 100.54(6) ?
O3 O2 O3 . 7_557 103.37(6) ?
O4 O2 O3 4_556 7_557 59.79(5) ?
O4 O2 O3 1_565 7_557 59.75(5) ?
O3 O2 O3 1_565 7_557 63.02(5) ?
Zn1 O2 O3 . 7_557 160.34(6) ?
O5 O2 O3 5_567 7_557 101.18(6) ?
N1 O2 O3 5_567 7_557 101.18(6) ?
O5 O2 O3 2_556 7_557 124.38(6) ?
N1 O2 O3 2_556 7_557 124.38(6) ?
P1 O2 Zn2 . 4_546 69.60(6) ?
Zn2 O2 Zn2 . 4_546 74.15(5) ?
O1 O2 Zn2 . 4_546 80.10(6) ?
O3 O2 Zn2 . 4_546 94.37(6) ?
O4 O2 Zn2 1_565 4_546 91.31(5) ?
O3 O2 Zn2 1_565 4_546 136.73(5) ?
Zn1 O2 Zn2 . 4_546 85.68(4) ?
O5 O2 Zn2 5_567 4_546 167.89(6) ?
N1 O2 Zn2 5_567 4_546 167.89(6) ?
O5 O2 Zn2 2_556 4_546 72.03(5) ?
N1 O2 Zn2 2_556 4_546 72.03(5) ?
O3 O2 Zn2 7_557 4_546 89.44(5) ?
P1 O3 Zn2 . 7_557 128.94(9) ?
Zn2 O3 O4 7_557 . 111.75(7) ?
Zn2 O3 O1 7_557 . 161.76(9) ?
O4 O3 O1 . . 60.95(6) ?
Zn2 O3 O2 7_557 . 102.43(7) ?
O4 O3 O2 . . 60.11(6) ?
O1 O3 O2 . . 59.34(6) ?
P1 O3 Zn2 . 1_545 78.44(6) ?
Zn2 O3 Zn2 7_557 1_545 94.06(6) ?
O1 O3 Zn2 . 1_545 89.79(6) ?
O2 O3 Zn2 . 1_545 100.48(6) ?
P1 O3 O5 . 5_557 125.87(9) ?
Zn2 O3 O5 7_557 5_557 105.19(7) ?
O4 O3 O5 . 5_557 126.14(8) ?
O1 O3 O5 . 5_557 91.71(7) ?
O2 O3 O5 . 5_557 144.50(8) ?
Zn2 O3 O5 1_545 5_557 99.37(6) ?
P1 O3 N1 . 5_557 125.87(9) ?
Zn2 O3 N1 7_557 5_557 105.19(7) ?
O4 O3 N1 . 5_557 126.14(8) ?
O1 O3 N1 . 5_557 91.71(7) ?
O2 O3 N1 . 5_557 144.50(8) ?
Zn2 O3 N1 1_545 5_557 99.37(6) ?
P1 O3 O2 . 1_545 90.72(7) ?
Zn2 O3 O2 7_557 1_545 112.45(7) ?
O4 O3 O2 . 1_545 65.39(5) ?
O1 O3 O2 . 1_545 80.67(6) ?
O2 O3 O2 . 1_545 122.88(7) ?
O5 O3 O2 5_557 1_545 64.91(6) ?
N1 O3 O2 5_557 1_545 64.91(6) ?
P1 O3 O4 . 6_556 135.79(9) ?
O4 O3 O4 . 6_556 142.75(7) ?
O1 O3 O4 . 6_556 141.64(8) ?
O2 O3 O4 . 6_556 102.25(7) ?
Zn2 O3 O4 1_545 6_556 128.09(6) ?
O5 O3 O4 5_557 6_556 87.96(6) ?
N1 O3 O4 5_557 6_556 87.96(6) ?
O2 O3 O4 1_545 6_556 132.32(6) ?
P1 O3 O4 . 7_547 143.27(8) ?
O4 O3 O4 . 7_547 107.97(6) ?
O1 O3 O4 . 7_547 159.46(8) ?
O2 O3 O4 . 7_547 132.83(7) ?
Zn2 O3 O4 1_545 7_547 72.46(4) ?
O5 O3 O4 5_557 7_547 81.37(6) ?
N1 O3 O4 5_557 7_547 81.37(6) ?
O2 O3 O4 1_545 7_547 78.88(5) ?
O4 O3 O4 6_556 7_547 57.88(4) ?
P1 O3 O2 . 7_557 99.84(7) ?
O4 O3 O2 . 7_557 87.06(6) ?
O1 O3 O2 . 7_557 134.03(7) ?
O2 O3 O2 . 7_557 76.63(6) ?
Zn2 O3 O2 1_545 7_557 85.54(5) ?
O5 O3 O2 5_557 7_557 134.18(7) ?
N1 O3 O2 5_557 7_557 134.18(7) ?
O2 O3 O2 1_545 7_557 116.98(5) ?
O4 O3 O2 6_556 7_557 55.99(5) ?
O4 O3 O2 7_547 7_557 56.57(5) ?
P1 O3 O3 . 7_547 100.33(8) ?
Zn2 O3 O3 7_557 7_547 59.97(5) ?
O4 O3 O3 . 7_547 64.01(6) ?
O1 O3 O3 . 7_547 122.05(8) ?
O2 O3 O3 . 7_547 106.19(7) ?
O5 O3 O3 5_557 7_547 106.77(8) ?
N1 O3 O3 5_557 7_547 106.77(8) ?
O2 O3 O3 1_545 7_547 60.91(5) ?
O4 O3 O3 6_556 7_547 94.49(6) ?
O2 O3 O3 7_557 7_547 56.08(5) ?
P1 O3 O5 . 5_567 83.65(7) ?
Zn2 O3 O5 7_557 5_567 91.83(6) ?
O4 O3 O5 . 5_567 119.20(7) ?
O1 O3 O5 . 5_567 79.23(6) ?
O2 O3 O5 . 5_567 60.38(6) ?
Zn2 O3 O5 1_545 5_567 160.80(6) ?
O5 O3 O5 5_557 5_567 96.68(7) ?
N1 O3 O5 5_557 5_567 96.68(7) ?
O2 O3 O5 1_545 5_567 152.20(6) ?
O4 O3 O5 6_556 5_567 62.76(5) ?
O4 O3 O5 7_547 5_567 120.64(6) ?
O2 O3 O5 7_557 5_567 90.81(6) ?
O3 O3 O5 7_547 5_567 146.89(8) ?
P1 O3 N1 . 5_567 83.65(7) ?
Zn2 O3 N1 7_557 5_567 91.83(6) ?
O4 O3 N1 . 5_567 119.20(7) ?
O1 O3 N1 . 5_567 79.23(6) ?
O2 O3 N1 . 5_567 60.38(6) ?
Zn2 O3 N1 1_545 5_567 160.80(6) ?
O5 O3 N1 5_557 5_567 96.68(7) ?
N1 O3 N1 5_557 5_567 96.68(7) ?
O2 O3 N1 1_545 5_567 152.20(6) ?
O4 O3 N1 6_556 5_567 62.76(5) ?
O4 O3 N1 7_547 5_567 120.64(6) ?
O2 O3 N1 7_557 5_567 90.81(6) ?
O3 O3 N1 7_547 5_567 146.89(8) ?
P1 O4 Zn2 . 4_546 126.22(9) ?
P1 O4 Zn2 . 1_545 116.54(8) ?
Zn2 O4 Zn2 4_546 1_545 117.14(7) ?
Zn2 O4 O3 4_546 . 156.65(8) ?
Zn2 O4 O3 1_545 . 81.81(6) ?
Zn2 O4 O2 4_546 . 96.38(7) ?
Zn2 O4 O2 1_545 . 139.41(8) ?
O3 O4 O2 . . 61.12(6) ?
Zn2 O4 O1 4_546 . 115.97(7) ?
Zn2 O4 O1 1_545 . 116.97(7) ?
O3 O4 O1 . . 59.84(6) ?
O2 O4 O1 . . 59.31(6) ?
P1 O4 O2 . 4_546 160.44(9) ?
Zn2 O4 O2 1_545 4_546 80.59(5) ?
O3 O4 O2 . 4_546 152.60(7) ?
O2 O4 O2 . 4_546 125.62(7) ?
O1 O4 O2 . 4_546 147.54(7) ?
P1 O4 O4 . 4_556 100.13(6) ?
Zn2 O4 O4 1_545 4_556 129.82(9) ?
O3 O4 O4 . 4_556 118.97(7) ?
O2 O4 O4 . 4_556 65.24(4) ?
O1 O4 O4 . 4_556 112.69(6) ?
O2 O4 O4 4_546 4_556 60.39(6) ?
P1 O4 O4 . 4_546 151.39(8) ?
Zn2 O4 O4 4_546 4_546 80.87(7) ?
O3 O4 O4 . 4_546 120.08(7) ?
O2 O4 O4 . 4_546 169.82(9) ?
O1 O4 O4 . 4_546 130.69(7) ?
O2 O4 O4 4_546 4_546 48.10(5) ?
O4 O4 O4 4_556 4_546 108.01(8) ?
P1 O4 O2 . 1_545 92.18(7) ?
Zn2 O4 O2 4_546 1_545 135.34(7) ?
O3 O4 O2 . 1_545 68.01(6) ?
O2 O4 O2 . 1_545 126.31(7) ?
O1 O4 O2 . 1_545 81.51(6) ?
O2 O4 O2 4_546 1_545 107.36(6) ?
O4 O4 O2 4_556 1_545 165.77(7) ?
O4 O4 O2 4_546 1_545 59.26(4) ?
P1 O4 O3 . 6 106.39(7) ?
Zn2 O4 O3 1_545 6 129.39(7) ?
O3 O4 O3 . 6 142.12(7) ?
O2 O4 O3 . 6 91.19(6) ?
O1 O4 O3 . 6 84.39(6) ?
O2 O4 O3 4_546 6 64.23(5) ?
O4 O4 O3 4_556 6 61.28(5) ?
O4 O4 O3 4_546 6 91.87(7) ?
O2 O4 O3 1_545 6 121.99(6) ?
P1 O4 O3 . 7_547 107.03(7) ?
Zn2 O4 O3 4_546 7_547 115.43(6) ?
O3 O4 O3 . 7_547 72.03(6) ?
O2 O4 O3 . 7_547 112.47(7) ?
O1 O4 O3 . 7_547 128.54(7) ?
O2 O4 O3 4_546 7_547 81.71(5) ?
O4 O4 O3 4_556 7_547 105.44(8) ?
O4 O4 O3 4_546 7_547 60.84(5) ?
O2 O4 O3 1_545 7_547 63.68(5) ?
O3 O4 O3 6 7_547 145.79(5) ?
P1 O4 Zn2 . . 67.77(5) ?
Zn2 O4 Zn2 4_546 . 72.58(4) ?
Zn2 O4 Zn2 1_545 . 135.26(6) ?
O3 O4 Zn2 . . 84.34(5) ?
O1 O4 Zn2 . . 91.29(5) ?
O2 O4 Zn2 4_546 . 93.59(5) ?
O4 O4 Zn2 4_546 . 137.38(7) ?
O2 O4 Zn2 1_545 . 151.34(5) ?
O3 O4 Zn2 6 . 84.46(4) ?
O3 O4 Zn2 7_547 . 101.56(5) ?
P1 O4 O5 . 2_546 94.01(7) ?
Zn2 O4 O5 4_546 2_546 93.14(6) ?
Zn2 O4 O5 1_545 2_546 85.32(6) ?
O3 O4 O5 . 2_546 102.40(7) ?
O2 O4 O5 . 2_546 116.68(7) ?
O1 O4 O5 . 2_546 60.38(6) ?
O2 O4 O5 4_546 2_546 96.91(6) ?
O4 O4 O5 4_556 2_546 126.81(8) ?
O4 O4 O5 4_546 2_546 73.37(6) ?
O2 O4 O5 1_545 2_546 58.60(5) ?
O3 O4 O5 6 2_546 65.53(5) ?
O3 O4 O5 7_547 2_546 118.80(6) ?
Zn2 O4 O5 . 2_546 139.31(6) ?
P1 O4 N1 . 2_546 94.01(7) ?
Zn2 O4 N1 4_546 2_546 93.14(6) ?
Zn2 O4 N1 1_545 2_546 85.32(6) ?
O3 O4 N1 . 2_546 102.40(7) ?
O2 O4 N1 . 2_546 116.68(7) ?
O1 O4 N1 . 2_546 60.38(6) ?
O2 O4 N1 4_546 2_546 96.91(6) ?
O4 O4 N1 4_556 2_546 126.81(8) ?
O4 O4 N1 4_546 2_546 73.37(6) ?
O2 O4 N1 1_545 2_546 58.60(5) ?
O3 O4 N1 6 2_546 65.53(5) ?
O3 O4 N1 7_547 2_546 118.80(6) ?
Zn2 O4 N1 . 2_546 139.31(6) ?
Zn1 N1 O3 . 5_557 94.88(9) ?
O3 N1 O5 5_557 2_556 135.36(6) ?
O3 N1 N1 5_557 2_556 135.36(6) ?
Zn1 N1 O1 . 1_565 99.01(8) ?
O3 N1 O1 5_557 1_565 157.50(9) ?
O5 N1 O1 2_556 1_565 62.74(6) ?
N1 N1 O1 2_556 1_565 62.74(6) ?
Zn1 N1 O1 . 2_566 96.91(8) ?
O3 N1 O1 5_557 2_566 140.54(8) ?
O5 N1 O1 2_556 2_566 60.49(6) ?
N1 N1 O1 2_556 2_566 60.49(6) ?
O1 N1 O1 1_565 2_566 54.95(6) ?
Zn1 N1 O2 . 5_567 153.01(10) ?
O3 N1 O2 5_557 5_567 60.28(5) ?
O5 N1 O2 2_556 5_567 164.32(6) ?
N1 N1 O2 2_556 5_567 164.32(6) ?
O1 N1 O2 1_565 5_567 101.90(7) ?
O1 N1 O2 2_566 5_567 109.02(7) ?
Zn1 N1 O2 . 2_556 68.28(6) ?
O3 N1 O2 5_557 2_556 81.21(7) ?
O5 N1 O2 2_556 2_556 74.57(8) ?
N1 N1 O2 2_556 2_556 74.57(8) ?
O1 N1 O2 1_565 2_556 120.41(8) ?
O1 N1 O2 2_566 2_556 68.69(6) ?
O2 N1 O2 5_567 2_556 113.88(8) ?
O3 N1 O1 5_557 . 81.66(7) ?
O5 N1 O1 2_556 . 64.27(5) ?
N1 N1 O1 2_556 . 64.27(5) ?
O1 N1 O1 1_565 . 100.95(7) ?
O1 N1 O1 2_566 . 124.72(6) ?
O2 N1 O1 5_567 . 125.37(8) ?
O2 N1 O1 2_556 . 95.29(7) ?
O3 N1 O1 5_557 2_556 74.45(7) ?
O5 N1 O1 2_556 2_556 62.10(5) ?
N1 N1 O1 2_556 2_556 62.10(5) ?
O1 N1 O1 1_565 2_556 124.80(6) ?
O1 N1 O1 2_566 2_556 98.22(7) ?
O2 N1 O1 5_567 2_556 133.28(8) ?
O1 N1 O1 . 2_556 51.93(6) ?
Zn1 N1 O5 . 5_567 102.34(10) ?
O3 N1 O5 5_557 5_567 87.92(8) ?
O5 N1 O5 2_556 5_567 106.77(12) ?
N1 N1 O5 2_556 5_567 106.77(12) ?
O1 N1 O5 1_565 5_567 71.91(8) ?
O1 N1 O5 2_566 5_567 125.59(10) ?
O2 N1 O5 5_567 5_567 68.76(7) ?
O2 N1 O5 2_556 5_567 164.79(12) ?
O1 N1 O5 . 5_567 72.49(8) ?
O1 N1 O5 2_556 5_567 123.13(10) ?
Zn1 N1 N1 . 5_567 102.34(10) ?
O3 N1 N1 5_557 5_567 87.92(8) ?
O5 N1 N1 2_556 5_567 106.77(12) ?
N1 N1 N1 2_556 5_567 106.77(12) ?
O1 N1 N1 1_565 5_567 71.91(8) ?
O1 N1 N1 2_566 5_567 125.59(10) ?
O2 N1 N1 5_567 5_567 68.76(7) ?
O2 N1 N1 2_556 5_567 164.79(12) ?
O1 N1 N1 . 5_567 72.49(8) ?
O1 N1 N1 2_556 5_567 123.13(10) ?
Zn1 N1 O4 . 2_566 115.94(8) ?
O3 N1 O4 5_557 2_566 98.65(7) ?
O5 N1 O4 2_556 2_566 95.81(8) ?
N1 N1 O4 2_556 2_566 95.81(8) ?
O1 N1 O4 1_565 2_566 91.10(7) ?
O2 N1 O4 5_567 2_566 80.63(6) ?
O2 N1 O4 2_556 2_566 52.86(5) ?
O1 N1 O4 . 2_566 147.18(7) ?
O1 N1 O4 2_556 2_566 96.24(6) ?
O5 N1 O4 5_567 2_566 140.24(10) ?
N1 N1 O4 5_567 2_566 140.24(10) ?
Zn1 N1 O3 . 5_567 164.32(10) ?
O3 N1 O3 5_557 5_567 96.68(7) ?
O5 N1 O3 2_556 5_567 124.85(4) ?
N1 N1 O3 2_556 5_567 124.85(4) ?
O1 N1 O3 1_565 5_567 73.58(6) ?
O1 N1 O3 2_566 5_567 67.47(6) ?
O2 N1 O3 2_556 5_567 103.09(7) ?
O1 N1 O3 . 5_567 161.11(8) ?
O1 N1 O3 2_556 5_567 145.81(7) ?
O5 N1 O3 5_567 5_567 88.66(8) ?
N1 N1 O3 5_567 5_567 88.66(8) ?
O4 N1 O3 2_566 5_567 51.71(4) ?
Zn1 N1 P1 . 5_567 171.52(9) ?
O3 N1 P1 5_557 5_567 83.06(6) ?
O5 N1 P1 2_556 5_567 141.56(4) ?
N1 N1 P1 2_556 5_567 141.56(4) ?
O1 N1 P1 1_565 5_567 80.60(6) ?
O1 N1 P1 2_566 5_567 89.81(6) ?
O2 N1 P1 2_556 5_567 119.29(7) ?
O1 N1 P1 . 5_567 139.26(7) ?
O1 N1 P1 2_556 5_567 153.14(7) ?
O5 N1 P1 5_567 5_567 69.42(6) ?
N1 N1 P1 5_567 5_567 69.42(6) ?
O4 N1 P1 2_566 5_567 72.53(5) ?
Zn1 N1 H1 . . 113(2) ?
O5 N1 H1 2_556 . 154(2) ?
N1 N1 H1 2_556 . 154(2) ?
O1 N1 H1 1_565 . 138(2) ?
O1 N1 H1 2_566 . 140(2) ?
O2 N1 H1 2_556 . 97(2) ?
O1 N1 H1 . . 93(2) ?
O1 N1 H1 2_556 . 95(2) ?
O5 N1 H1 5_567 . 75(2) ?
N1 N1 H1 5_567 . 75(2) ?
O4 N1 H1 2_566 . 98(2) ?
O3 N1 H1 5_567 . 81(2) ?
P1 N1 H1 5_567 . 64(2) ?
Zn1 N1 H2 . . 110(2) ?
O3 N1 H2 5_557 . 129(2) ?
O5 N1 H2 2_556 . 85(2) ?
N1 N1 H2 2_556 . 85(2) ?
O1 N1 H2 2_566 . 81(2) ?
O2 N1 H2 5_567 . 82(2) ?
O2 N1 H2 2_556 . 149(2) ?
O1 N1 H2 . . 96(2) ?
O1 N1 H2 2_556 . 140(2) ?
O4 N1 H2 2_566 . 109(2) ?
O3 N1 H2 5_567 . 71(2) ?
P1 N1 H2 5_567 . 66(2) ?
H1 N1 H2 . . 111(3) ?
Zn1 N1 H3 . . 107(2) ?
O3 N1 H3 5_557 . 103(2) ?
O5 N1 H3 2_556 . 87(2) ?
N1 N1 H3 2_556 . 87(2) ?
O1 N1 H3 1_565 . 90(2) ?
O2 N1 H3 5_567 . 90(2) ?
O2 N1 H3 2_556 . 47(2) ?
O1 N1 H3 . . 139(2) ?
O1 N1 H3 2_556 . 89(2) ?
O5 N1 H3 5_567 . 148(2) ?
N1 N1 H3 5_567 . 148(2) ?
O3 N1 H3 5_567 . 60(2) ?
P1 N1 H3 5_567 . 81(2) ?
H1 N1 H3 . . 105(3) ?
H2 N1 H3 . . 111(3) ?

loop_
_geom_bond_atom_site_label_1
_geom_bond_atom_site_label_2
_geom_bond_site_symmetry_2
_geom_bond_distance
_geom_bond_publ_flag
Zn1 O1 . 1.9548(15) y
Zn1 N1 . 2.026(2) y
Zn2 O2 . 1.9073(15) y
Zn2 O3 7_557 1.9091(15) y
Zn2 O4 4_556 1.9839(14) y
Zn2 O4 1_565 1.9883(15) y
Zn2 O3 1_565 2.9487(16) ?
Zn2 P1 1_565 3.0375(7) ?
Zn2 P1 7_557 3.1070(10) ?
Zn2 P1 . 3.1654(7) ?
Zn2 P1 4_556 3.1785(10) ?
Zn2 O2 4_556 3.3709(16) ?
Zn2 O4 . 3.4056(16) ?
Zn2 O2 7_557 3.4892(17) ?
P1 O1 . 1.5178(15) y
P1 O2 . 1.5213(15) y
P1 O3 . 1.5294(14) y
P1 O4 . 1.5738(15) y
P1 Zn2 1_545 3.0375(7) ?
P1 Zn2 7_557 3.1071(10) ?
P1 Zn2 4_546 3.1785(10) ?
O1 O2 . 2.492(2) ?
O1 O3 . 2.495(2) ?
O1 O4 . 2.523(2) ?
O1 O1 2_556 2.952(3) ?
O1 N1 1_545 3.165(3) ?
O1 N1 2_546 3.232(3) ?
O1 N1 . 3.338(3) ?
O1 N1 2_556 3.403(3) ?
O2 O4 . 2.514(2) ?
O2 O3 . 2.539(2) ?
O2 O4 4_556 3.066(2) ?
O2 O4 1_565 3.102(2) ?
O2 O3 1_565 3.163(2) ?
O2 N1 5_567 3.299(3) ?
O2 N1 2_556 3.321(3) ?
O2 O3 7_557 3.331(2) ?
O2 Zn2 4_546 3.3709(16) ?
O3 Zn2 7_557 1.9091(15) ?
O3 O4 . 2.479(2) ?
O3 Zn2 1_545 2.9487(16) ?
O3 N1 5_557 2.977(3) ?
O3 O2 1_545 3.163(2) ?
O3 O4 6_556 3.197(2) ?
O3 O4 7_547 3.210(2) ?
O3 O2 7_557 3.331(2) ?
O3 O3 7_547 3.397(3) ?
O4 Zn2 4_546 1.9839(14) ?
O4 Zn2 1_545 1.9883(15) ?
O4 O2 4_546 3.066(2) ?
O4 O4 4_556 3.1005(17) ?
O4 O2 1_545 3.102(2) ?
O4 O3 6 3.197(2) ?
O4 O3 7_547 3.210(2) ?
N1 O3 5_557 2.977(3) ?
N1 O5 2_556 3.041(4) ?
N1 O1 1_565 3.165(3) ?
N1 O1 2_566 3.232(3) ?
N1 O2 5_567 3.299(3) ?
N1 O2 2_556 3.321(3) ?
N1 O1 2_556 3.403(3) ?
N1 H1 . 0.882(14) ?
N1 H2 . 0.932(19) ?
N1 H3 . 0.889(14) ?
